data_7133441
loop_
_publ_author_name
'Duari, Prakash'
'Mondal, Sunita'
'J&#xf6;rges, Mike'
'Gessner, Viktoria H.'

_publ_section_title
;
 The lithium effect in ketenyl anion chemistry.
;
_journal_issue 70
_journal_name_full 'Chemical communications (Cambridge, England)'
_journal_page_first 9372
_journal_page_last 9375
_journal_paper_doi 10.1039/d4cc03167a
_journal_volume 60
_journal_year 2024
_chemical_formula_moiety 'C46 H66 Li2 N6 O2 P2 Se2'
_chemical_formula_sum 'C46 H66 Li2 N6 O2 P2 Se2'
_chemical_formula_weight 968.78
_space_group_crystal_system monoclinic
_space_group_IT_number 5
_space_group_name_Hall 'C 2y'
_space_group_name_H-M_alt 'C 1 2 1'
_atom_sites_solution_hydrogens geom
_atom_sites_solution_primary dual
_audit_creation_date 2024-07-29
_audit_creation_method SHELXL-2019/3
_audit_update_record
;
2024-07-31 deposited with the CCDC.	2024-08-01 downloaded from the CCDC.
;
_cell_angle_alpha 90
_cell_angle_beta 103.328(3)
_cell_angle_gamma 90
_cell_formula_units_Z 2
_cell_length_a 23.8320(7)
_cell_length_b 9.4158(2)
_cell_length_c 11.2461(3)
_cell_measurement_reflns_used 7456
_cell_measurement_temperature 100(2)
_cell_measurement_theta_max 75.3410
_cell_measurement_theta_min 4.8620
_cell_volume 2455.63(11)
_computing_cell_refinement 'CrysAlisPro 1.171.40.53 (Rigaku OD, 2019)'
_computing_data_collection 'CrysAlisPro 1.171.40.53 (Rigaku OD, 2019)'
_computing_data_reduction 'CrysAlisPro 1.171.40.53 (Rigaku OD, 2019)'
_computing_structure_refinement 'SHELXL-2019/2 (Sheldrick, 2019)'
_computing_structure_solution 'SHELXT (G.M. Sheldrick, 2015)'
_diffrn_ambient_environment N~2~
_diffrn_ambient_temperature 100(2)
_diffrn_detector 'CCD plate'
_diffrn_detector_area_resol_mean 10.0000
_diffrn_detector_type HyPix
_diffrn_measured_fraction_theta_full 0.999
_diffrn_measured_fraction_theta_max 0.964
_diffrn_measurement_details
;
List of Runs (angles in degrees, time in seconds):

  # Type    Start    End  Width  t~exp~   \w     \q     \k     \f   Frames
#--------------------------------------------------------------------------
  1  \w   -118.00 -33.00   0.50    1.30    --  -46.90 -51.00 144.00  170
  2  \w     75.00 119.00   0.50    1.30    --   46.90  51.00 -69.00   88
  3  \w      0.00  26.00   0.50    1.30    --   46.90 -51.00 144.00   52
  4  \w     29.00  56.00   0.50    1.30    --   46.90 -51.00 144.00   54
  5  \w    -50.00 -25.00   0.50    5.50    --  -91.75  51.00 -69.00   50
  6  \w   -162.00 -79.00   0.50    5.50    --  -91.75 -51.00 144.00  166
  7  \w    149.00 175.00   0.50    5.50    --  105.91  51.00 -69.00   52
  8  \w     34.00  60.00   0.50    5.50    --  105.91 -51.00 144.00   52
  9  \w   -119.00 -93.00   0.50    1.30    --  -46.90-125.00   0.00   52
 10  \w    -54.00  25.00   0.50    1.30    --  -46.90  51.00 -69.00  158
 11  \w   -119.00 -73.00   0.50    1.30    --  -46.90-125.00  90.00   92
 12  \w   -112.00 -85.00   0.50    1.30    --  -46.90-125.00 120.00   54
 13  \w    -72.00 -13.00   0.50    1.30    --  -46.90 125.00 -30.00  118
 14  \w     56.00  85.00   0.50    1.30    --   46.90-125.00   0.00   58
 15  \w    -48.00 -23.00   0.50    5.50    --  -91.75  45.00  30.00   50
 16  \w    -46.00 -21.00   0.50    5.50    --  -91.75  45.00   0.00   50
 17  \w    -68.00 -37.00   0.50    5.50    --  -91.75  61.00 -90.00   62
 18  \w   -163.00 -85.00   0.50    5.50    --  -91.75 -45.00  30.00  156
 19  \w    -58.00 -24.00   0.50    5.50    --  -91.75  61.00  90.00   68
 20  \w    -67.00 -20.00   0.50    5.50    --  -91.75  61.00 120.00   94
 21  \w    -48.00 -21.00   0.50    5.50    --  -91.75  45.00 120.00   54
 22  \w     35.00  65.00   0.50    5.50    --  105.91 -94.00  30.00   60
 23  \w     93.00 141.00   0.50    5.50    --  105.91  30.00 -60.00   96
 24  \w     33.00 106.00   0.50    5.50    --  105.91 -94.00   0.00  146
 25  \w     76.00 104.00   0.50    5.50    --  105.91 -77.00 120.00   56
 26  \w     55.00 107.00   0.50    5.50    --  105.91-104.00 164.24  104
 27  \w     95.00 171.00   0.50    5.50    --  105.91  45.00-150.00  152
 28  \w     71.00  97.00   0.50    5.50    --  105.91-125.00 -90.00   52
 29  \w     54.00 111.00   0.50    5.50    --  105.91-125.00   0.00  114
 30  \w     48.00  89.00   0.50    5.50    --  105.91 -94.00  90.00   82
 31  \w     42.00  87.00   0.50    5.50    --  105.91 -94.00-120.00   90
 32  \w     95.00 155.00   0.50    5.50    --  105.91  77.00 -60.00  120
 33  \w     77.00 102.00   0.50    5.50    --  105.91 -77.00-120.00   50
 34  \w     34.00  62.00   0.50    5.50    --  105.91 -77.00-120.00   56
 35  \w     95.00 122.00   0.50    5.50    --  105.91 125.00  30.00   54
 36  \w     69.00 102.00   0.50    5.50    --  105.91 -94.00  30.00   66
 37  \w     38.00 111.00   0.50    5.50    --  105.91-125.00-180.00  146
;
_diffrn_measurement_device 'four-circle diffractometer'
_diffrn_measurement_device_type 'XtaLAB Synergy, Dualflex, HyPix'
_diffrn_measurement_method '\w scans'
_diffrn_orient_matrix_type 'CrysAlisPro convention (1999,Acta A55,543-557)'
_diffrn_orient_matrix_UB_11 0.0329946000
_diffrn_orient_matrix_UB_12 0.0018979000
_diffrn_orient_matrix_UB_13 0.1350276000
_diffrn_orient_matrix_UB_21 0.0251163000
_diffrn_orient_matrix_UB_22 -0.1477543000
_diffrn_orient_matrix_UB_23 -0.0156663000
_diffrn_orient_matrix_UB_31 0.0518850000
_diffrn_orient_matrix_UB_32 0.0702360000
_diffrn_orient_matrix_UB_33 -0.0367312000
_diffrn_radiation_monochromator mirror
_diffrn_radiation_probe x-ray
_diffrn_radiation_type CuK\a
_diffrn_radiation_wavelength 1.54184
_diffrn_reflns_av_R_equivalents 0.0461
_diffrn_reflns_av_sigmaI/netI 0.0405
_diffrn_reflns_av_unetI/netI 0.0379
_diffrn_reflns_Laue_measured_fraction_full 0.999
_diffrn_reflns_Laue_measured_fraction_max 0.964
_diffrn_reflns_limit_h_max 30
_diffrn_reflns_limit_h_min -26
_diffrn_reflns_limit_k_max 11
_diffrn_reflns_limit_k_min -11
_diffrn_reflns_limit_l_max 14
_diffrn_reflns_limit_l_min -14
_diffrn_reflns_number 13004
_diffrn_reflns_point_group_measured_fraction_full 0.955
_diffrn_reflns_point_group_measured_fraction_max 0.896
_diffrn_reflns_theta_full 67.684
_diffrn_reflns_theta_max 76.898
_diffrn_reflns_theta_min 3.812
_diffrn_source 'micro-focus sealed X-ray tube'
_diffrn_source_type 'PhotonJet (Cu) X-ray Source'
_exptl_absorpt_coefficient_mu 2.818
_exptl_absorpt_correction_T_max 0.694
_exptl_absorpt_correction_T_min 0.423
_exptl_absorpt_correction_type analytical
_exptl_absorpt_process_details
;
CrysAlisPro 1.171.40.53 (Rigaku Oxford Diffraction, 2019)
Analytical numeric absorption correction using a multifaceted crystal
			model based on expressions derived by R.C. Clark & J.S. Reid.
(Clark, R. C. & Reid, J. S. (1995). Acta Cryst. A51, 887-897)
Empirical absorption correction using spherical harmonics,
 implemented in SCALE3 ABSPACK scaling algorithm.
;
_exptl_crystal_colour colourless
_exptl_crystal_density_diffrn 1.310
_exptl_crystal_description irregular
_exptl_crystal_F_000 1008
_exptl_crystal_size_max 0.250
_exptl_crystal_size_mid 0.190
_exptl_crystal_size_min 0.090
_refine_diff_density_max 1.970
_refine_diff_density_min -0.791
_refine_diff_density_rms 0.124
_refine_ls_abs_structure_details
;
 Flack x determined using 1766 quotients [(I+)-(I-)]/[(I+)+(I-)]
 (Parsons, Flack and Wagner, Acta Cryst. B69 (2013) 249-259).
;
_refine_ls_abs_structure_Flack -0.02(2)
_refine_ls_extinction_method none
_refine_ls_goodness_of_fit_ref 1.102
_refine_ls_hydrogen_treatment constr
_refine_ls_matrix_type full
_refine_ls_number_parameters 276
_refine_ls_number_reflns 4663
_refine_ls_number_restraints 1
_refine_ls_restrained_S_all 1.102
_refine_ls_R_factor_all 0.0627
_refine_ls_R_factor_gt 0.0571
_refine_ls_shift/su_max 0.000
_refine_ls_shift/su_mean 0.000
_refine_ls_structure_factor_coef Fsqd
_refine_ls_weighting_details 'w=1/[\s^2^(Fo^2^)+(0.1285P)^2^+3.5312P] where P=(Fo^2^+2Fc^2^)/3'
_refine_ls_weighting_scheme calc
_refine_ls_wR_factor_gt 0.1530
_refine_ls_wR_factor_ref 0.1781
_reflns_Friedel_coverage 0.750
_reflns_Friedel_fraction_full 0.904
_reflns_Friedel_fraction_max 0.820
_reflns_number_gt 4394
_reflns_number_total 4663
_reflns_threshold_expression 'I > 2\s(I)'
_cod_data_source_file d4cc03167a2.cif
_cod_data_source_block PD-499-3
_cod_depositor_comments 'Adding full bibliography for 7133440--7133443.cif.'
_cod_original_cell_volume 2455.63(12)
_cod_original_sg_symbol_H-M 'C 2'
_cod_database_code 7133441
_shelx_shelxl_version_number 2019/3
_shelx_space_group_comment
;
The symmetry employed for this shelxl refinement is uniquely defined
by the following loop, which should always be used as a source of
symmetry information in preference to the above space-group names.
They are only intended as comments.
;
_shelx_estimated_absorpt_t_min 0.539
_shelx_estimated_absorpt_t_max 0.786
_cell_oxdiff_length_a 23.8364(10)
_cell_oxdiff_length_b 9.4161(3)
_cell_oxdiff_length_c 11.2436(3)
_cell_oxdiff_angle_alpha 89.983(2)
_cell_oxdiff_angle_beta 103.328(3)
_cell_oxdiff_angle_gamma 89.982(3)
_cell_oxdiff_volume 2455.63(13)
_cell_oxdiff_measurement_reflns_used 7456
_oxdiff_exptl_absorpt_empirical_full_min 0.530
_oxdiff_exptl_absorpt_empirical_full_max 2.191
_oxdiff_exptl_absorpt_empirical_details
;
Empirical correction (ABSPACK) includes:
- Absorption correction using spherical harmonics
- Frame scaling
;
_reflns_odcompleteness_completeness 99.96
_reflns_odcompleteness_theta 66.97
_reflns_odcompleteness_iscentric 1
_chemical_oxdiff_formula 'C92 H132 Li4 N12 O4 P4 Se4'
_chemical_oxdiff_usercomment 'vapor diffusion tol-thf/hex in freezer'

loop_
_space_group_symop_operation_xyz
'x, y, z'
'-x, y, -z'
'x+1/2, y+1/2, z'
'-x+1/2, y+1/2, -z'

loop_
_atom_site_label
_atom_site_type_symbol
_atom_site_fract_x
_atom_site_fract_y
_atom_site_fract_z
_atom_site_U_iso_or_equiv
_atom_site_adp_type
_atom_site_occupancy
_atom_site_site_symmetry_order
_atom_site_calc_flag
_atom_site_refinement_flags_posn
_atom_site_refinement_flags_adp
_atom_site_refinement_flags_occupancy
_atom_site_disorder_assembly
_atom_site_disorder_group
P1 P 0.33738(7) 0.52103(19) 0.74786(15) 0.0305(4) Uani 1 1 d . . . . .
O1 O 0.4543(2) 0.5825(6) 0.5452(5) 0.0342(10) Uani 1 1 d . . . . .
N1 N 0.4765(3) 0.8070(8) 0.2667(6) 0.0397(14) Uani 1 1 d . . . . .
C1 C 0.3904(3) 0.4947(8) 0.6712(7) 0.0382(16) Uani 1 1 d . . . . .
Li1 Li 0.4592(5) 0.6144(13) 0.3661(11) 0.032(2) Uani 1 1 d . . . . .
N2 N 0.3681(3) 0.6733(6) 0.2825(6) 0.0349(13) Uani 1 1 d . . . . .
C2 C 0.4212(3) 0.5452(7) 0.6081(6) 0.0315(14) Uani 1 1 d . . . . .
N3 N 0.4358(3) 0.4194(8) 0.2642(7) 0.0456(16) Uani 1 1 d . . . . .
C3 C 0.2694(3) 0.5233(9) 0.6323(7) 0.0369(14) Uani 1 1 d . . . . .
C4 C 0.2635(4) 0.4411(10) 0.5269(8) 0.0430(18) Uani 1 1 d . . . . .
H4 H 0.294220 0.380648 0.517953 0.052 Uiso 1 1 calc R U . . .
C5 C 0.2146(4) 0.4464(11) 0.4370(8) 0.050(2) Uani 1 1 d . . . . .
H5 H 0.211784 0.392461 0.364457 0.059 Uiso 1 1 calc R U . . .
C6 C 0.1683(4) 0.5315(11) 0.4510(10) 0.058(2) Uani 1 1 d . . . . .
H6 H 0.134289 0.536904 0.387519 0.070 Uiso 1 1 calc R U . . .
C7 C 0.1725(4) 0.6065(10) 0.5567(11) 0.056(2) Uani 1 1 d . . . . .
H7 H 0.140375 0.659589 0.568479 0.067 Uiso 1 1 calc R U . . .
C8 C 0.2227(4) 0.6060(10) 0.6461(9) 0.0476(18) Uani 1 1 d . . . . .
H8 H 0.225608 0.662165 0.717462 0.057 Uiso 1 1 calc R U . . .
C9 C 0.3333(3) 0.3585(9) 0.8345(7) 0.0368(15) Uani 1 1 d . . . . .
C10 C 0.3678(3) 0.2408(8) 0.8229(7) 0.0374(16) Uani 1 1 d . . . . .
H10 H 0.394385 0.245908 0.771851 0.045 Uiso 1 1 calc R U . . .
C11 C 0.3628(4) 0.1182(9) 0.8859(8) 0.0448(18) Uani 1 1 d . . . . .
H11 H 0.386851 0.039338 0.879746 0.054 Uiso 1 1 calc R U . . .
C12 C 0.3228(4) 0.1084(9) 0.9588(8) 0.0447(18) Uani 1 1 d . . . . .
H12 H 0.318603 0.022001 0.999488 0.054 Uiso 1 1 calc R U . . .
C13 C 0.2893(3) 0.2251(9) 0.9714(7) 0.0412(18) Uani 1 1 d . . . . .
H13 H 0.262518 0.219540 1.022099 0.049 Uiso 1 1 calc R U . . .
C14 C 0.2949(3) 0.3502(9) 0.9101(7) 0.0388(16) Uani 1 1 d . . . . .
H14 H 0.272339 0.430580 0.919953 0.047 Uiso 1 1 calc R U . . .
C15 C 0.4622(5) 0.3018(11) 0.3413(11) 0.061(2) Uani 1 1 d . . . . .
H15A H 0.454536 0.212781 0.295250 0.092 Uiso 1 1 calc R U . . .
H15B H 0.445924 0.296504 0.413601 0.092 Uiso 1 1 calc R U . . .
H15C H 0.503946 0.317017 0.366848 0.092 Uiso 1 1 calc R U . . .
C16 C 0.4475(5) 0.4031(14) 0.1451(10) 0.067(3) Uani 1 1 d . . . . .
H16A H 0.432390 0.311560 0.110324 0.100 Uiso 1 1 calc R U . . .
H16B H 0.489198 0.406629 0.151937 0.100 Uiso 1 1 calc R U . . .
H16C H 0.428776 0.480092 0.091714 0.100 Uiso 1 1 calc R U . . .
C17 C 0.3726(4) 0.4180(11) 0.2601(9) 0.053(2) Uani 1 1 d . . . . .
H17A H 0.354507 0.336404 0.210026 0.064 Uiso 1 1 calc R U . . .
H17B H 0.366980 0.404574 0.343898 0.064 Uiso 1 1 calc R U . . .
C18 C 0.3434(4) 0.5501(10) 0.2085(9) 0.0480(19) Uani 1 1 d . . . . .
H18A H 0.347829 0.562639 0.123718 0.058 Uiso 1 1 calc R U . . .
H18B H 0.301751 0.543366 0.206189 0.058 Uiso 1 1 calc R U . . .
C19 C 0.3359(3) 0.7057(13) 0.3767(7) 0.0448(16) Uani 1 1 d . . . . .
H19A H 0.296697 0.736080 0.337061 0.067 Uiso 1 1 calc R U . . .
H19B H 0.355487 0.781871 0.429685 0.067 Uiso 1 1 calc R U . . .
H19C H 0.334037 0.620515 0.425724 0.067 Uiso 1 1 calc R U . . .
C20 C 0.3692(3) 0.8019(9) 0.2080(7) 0.0409(17) Uani 1 1 d . . . . .
H20A H 0.334527 0.859753 0.207638 0.049 Uiso 1 1 calc R U . . .
H20B H 0.368056 0.773537 0.122647 0.049 Uiso 1 1 calc R U . . .
C21 C 0.4225(4) 0.8906(9) 0.2561(9) 0.0477(19) Uani 1 1 d . . . . .
H21A H 0.422797 0.971966 0.200486 0.057 Uiso 1 1 calc R U . . .
H21B H 0.421224 0.928853 0.337371 0.057 Uiso 1 1 calc R U . . .
C22 C 0.4858(5) 0.7747(12) 0.1465(10) 0.058(2) Uani 1 1 d . . . . .
H22A H 0.454581 0.713518 0.102437 0.088 Uiso 1 1 calc R U . . .
H22B H 0.522767 0.725741 0.155130 0.088 Uiso 1 1 calc R U . . .
H22C H 0.486225 0.863170 0.100779 0.088 Uiso 1 1 calc R U . . .
C23 C 0.5247(5) 0.8925(12) 0.3311(10) 0.059(2) Uani 1 1 d . . . . .
H23A H 0.560647 0.839261 0.337967 0.089 Uiso 1 1 calc R U . . .
H23B H 0.519558 0.915165 0.412932 0.089 Uiso 1 1 calc R U . . .
H23C H 0.526421 0.980618 0.285724 0.089 Uiso 1 1 calc R U . . .
Se1 Se 0.34436(3) 0.70274(8) 0.86346(6) 0.0377(3) Uani 1 1 d . . . . .

loop_
_atom_site_aniso_label
_atom_site_aniso_U_11
_atom_site_aniso_U_22
_atom_site_aniso_U_33
_atom_site_aniso_U_23
_atom_site_aniso_U_13
_atom_site_aniso_U_12
P1 0.0344(8) 0.0298(8) 0.0312(8) -0.0005(6) 0.0152(6) -0.0022(7)
O1 0.034(2) 0.039(3) 0.033(2) 0.000(2) 0.0147(19) -0.0022(19)
N1 0.040(3) 0.040(3) 0.041(3) 0.001(3) 0.013(3) -0.003(3)
C1 0.043(4) 0.037(4) 0.040(4) -0.003(3) 0.021(3) -0.006(3)
Li1 0.042(6) 0.029(6) 0.029(5) -0.011(4) 0.015(5) -0.002(5)
N2 0.035(3) 0.033(4) 0.041(3) 0.002(2) 0.019(2) 0.000(2)
C2 0.035(3) 0.032(3) 0.031(3) 0.005(3) 0.016(3) 0.000(3)
N3 0.047(3) 0.033(3) 0.054(4) -0.014(3) 0.005(3) 0.008(3)
C3 0.040(3) 0.033(3) 0.042(4) 0.000(3) 0.019(3) -0.002(3)
C4 0.050(5) 0.041(4) 0.040(5) 0.001(3) 0.016(4) -0.005(4)
C5 0.057(5) 0.056(5) 0.034(4) 0.003(4) 0.008(4) -0.016(4)
C6 0.057(5) 0.047(5) 0.062(6) 0.015(5) -0.002(4) -0.011(4)
C7 0.047(4) 0.034(4) 0.086(7) 0.004(4) 0.014(5) -0.001(3)
C8 0.042(4) 0.043(4) 0.058(5) -0.005(4) 0.011(4) 0.002(3)
C9 0.041(3) 0.039(4) 0.034(3) -0.005(3) 0.017(3) -0.011(3)
C10 0.046(4) 0.031(4) 0.039(4) 0.003(3) 0.019(3) 0.001(3)
C11 0.060(5) 0.031(4) 0.045(4) 0.001(3) 0.016(4) 0.003(4)
C12 0.050(4) 0.042(4) 0.040(4) 0.009(3) 0.006(3) -0.006(4)
C13 0.041(3) 0.045(5) 0.040(4) 0.006(3) 0.015(3) -0.013(3)
C14 0.034(3) 0.046(4) 0.038(4) 0.004(3) 0.012(3) 0.001(3)
C15 0.061(5) 0.042(5) 0.076(7) -0.015(5) 0.010(5) 0.003(4)
C16 0.076(7) 0.072(7) 0.052(5) -0.023(5) 0.013(5) 0.007(5)
C17 0.050(4) 0.049(5) 0.058(5) -0.008(4) 0.008(4) -0.002(4)
C18 0.041(4) 0.043(5) 0.057(5) -0.011(4) 0.005(4) -0.003(3)
C19 0.044(4) 0.050(4) 0.047(4) 0.008(4) 0.024(3) 0.014(4)
C20 0.038(3) 0.049(4) 0.038(4) 0.009(3) 0.012(3) 0.009(3)
C21 0.060(5) 0.034(4) 0.055(5) 0.004(3) 0.025(4) 0.001(3)
C22 0.062(5) 0.059(6) 0.061(6) 0.005(5) 0.028(5) -0.001(5)
C23 0.064(6) 0.050(5) 0.065(6) 0.000(4) 0.017(5) -0.018(4)
Se1 0.0482(4) 0.0329(4) 0.0347(4) -0.0034(3) 0.0150(3) -0.0035(3)

loop_
_atom_type_symbol
_atom_type_description
_atom_type_scat_dispersion_real
_atom_type_scat_dispersion_imag
_atom_type_scat_source
C C 0.0181 0.0091 'International Tables Vol C Tables 4.2.6.8 and 6.1.1.4'
H H 0.0000 0.0000 'International Tables Vol C Tables 4.2.6.8 and 6.1.1.4'
Li Li 0.0008 0.0003 'International Tables Vol C Tables 4.2.6.8 and 6.1.1.4'
N N 0.0311 0.0180 'International Tables Vol C Tables 4.2.6.8 and 6.1.1.4'
O O 0.0492 0.0322 'International Tables Vol C Tables 4.2.6.8 and 6.1.1.4'
P P 0.2955 0.4335 'International Tables Vol C Tables 4.2.6.8 and 6.1.1.4'
Se Se -0.7943 1.1372 'International Tables Vol C Tables 4.2.6.8 and 6.1.1.4'

loop_
_exptl_crystal_face_index_h
_exptl_crystal_face_index_k
_exptl_crystal_face_index_l
_exptl_crystal_face_perp_dist
0 -1 0 0.0883
-3 2 -6 0.0662
0 2 -7 0.0678
-2 -4 -5 0.0828
4 -4 4 0.0645
-2 -3 7 0.0775
10 -1 4 0.0378
-11 -1 6 0.0963
-12 3 5 0.0981
-3 6 3 0.1218
-12 -4 3 0.1272
-13 2 -2 0.0838
-14 3 1 0.1030
6 0 6 0.0425
-6 0 -6 0.0443
3 3 6 0.0467
-14 2 4 0.0935
0 6 0 0.1287
15 0 -4 0.0742

loop_
_geom_angle_atom_site_label_1
_geom_angle_atom_site_label_2
_geom_angle_atom_site_label_3
_geom_angle
_geom_angle_site_symmetry_1
_geom_angle_site_symmetry_3
_geom_angle_publ_flag
C1 P1 C9 106.5(4) . . ?
C1 P1 C3 106.3(4) . . ?
C9 P1 C3 104.0(4) . . ?
C1 P1 Se1 117.6(3) . . ?
C9 P1 Se1 110.7(2) . . ?
C3 P1 Se1 110.8(3) . . ?
C2 O1 Li1 142.4(6) . . ?
C2 O1 Li1 117.4(6) . 2_656 ?
Li1 O1 Li1 99.9(5) . 2_656 ?
C22 N1 C23 107.9(7) . . ?
C22 N1 C21 110.5(7) . . ?
C23 N1 C21 108.5(8) . . ?
C22 N1 Li1 112.6(7) . . ?
C23 N1 Li1 114.8(7) . . ?
C21 N1 Li1 102.4(6) . . ?
C2 C1 P1 148.0(7) . . ?
O1 Li1 O1 77.7(5) . 2_656 ?
O1 Li1 N3 109.1(6) . . ?
O1 Li1 N3 103.6(6) 2_656 . ?
O1 Li1 N1 132.0(6) . . ?
O1 Li1 N1 94.6(5) 2_656 . ?
N3 Li1 N1 118.7(6) . . ?
C18 N2 C20 112.5(7) . . ?
C18 N2 C19 111.2(7) . . ?
C20 N2 C19 108.6(7) . . ?
C18 N2 Li1 105.5(5) . . ?
C20 N2 Li1 107.5(5) . . ?
C19 N2 Li1 111.5(5) . . ?
O1 C2 C1 173.7(8) . . ?
C16 N3 C15 108.9(8) . . ?
C16 N3 C17 112.3(8) . . ?
C15 N3 C17 107.8(8) . . ?
C16 N3 Li1 120.1(8) . . ?
C15 N3 Li1 107.8(6) . . ?
C17 N3 Li1 99.1(6) . . ?
C8 C3 C4 118.6(8) . . ?
C8 C3 P1 121.7(6) . . ?
C4 C3 P1 119.7(6) . . ?
C5 C4 C3 120.8(8) . . ?
C5 C4 H4 119.6 . . ?
C3 C4 H4 119.6 . . ?
C4 C5 C6 120.1(9) . . ?
C4 C5 H5 120.0 . . ?
C6 C5 H5 120.0 . . ?
C7 C6 C5 119.4(8) . . ?
C7 C6 H6 120.3 . . ?
C5 C6 H6 120.3 . . ?
C6 C7 C8 120.9(9) . . ?
C6 C7 H7 119.6 . . ?
C8 C7 H7 119.6 . . ?
C7 C8 C3 120.1(9) . . ?
C7 C8 H8 119.9 . . ?
C3 C8 H8 119.9 . . ?
C14 C9 C10 119.6(7) . . ?
C14 C9 P1 119.8(6) . . ?
C10 C9 P1 120.5(5) . . ?
C11 C10 C9 119.6(7) . . ?
C11 C10 H10 120.2 . . ?
C9 C10 H10 120.2 . . ?
C10 C11 C12 120.6(8) . . ?
C10 C11 H11 119.7 . . ?
C12 C11 H11 119.7 . . ?
C13 C12 C11 119.7(8) . . ?
C13 C12 H12 120.1 . . ?
C11 C12 H12 120.1 . . ?
C12 C13 C14 119.9(7) . . ?
C12 C13 H13 120.0 . . ?
C14 C13 H13 120.0 . . ?
C13 C14 C9 120.4(8) . . ?
C13 C14 H14 119.8 . . ?
C9 C14 H14 119.8 . . ?
N3 C15 H15A 109.5 . . ?
N3 C15 H15B 109.5 . . ?
H15A C15 H15B 109.5 . . ?
N3 C15 H15C 109.5 . . ?
H15A C15 H15C 109.5 . . ?
H15B C15 H15C 109.5 . . ?
N3 C16 H16A 109.5 . . ?
N3 C16 H16B 109.5 . . ?
H16A C16 H16B 109.5 . . ?
N3 C16 H16C 109.5 . . ?
H16A C16 H16C 109.5 . . ?
H16B C16 H16C 109.5 . . ?
C18 C17 N3 112.5(8) . . ?
C18 C17 H17A 109.1 . . ?
N3 C17 H17A 109.1 . . ?
C18 C17 H17B 109.1 . . ?
N3 C17 H17B 109.1 . . ?
H17A C17 H17B 107.8 . . ?
N2 C18 C17 110.6(7) . . ?
N2 C18 H18A 109.5 . . ?
C17 C18 H18A 109.5 . . ?
N2 C18 H18B 109.5 . . ?
C17 C18 H18B 109.5 . . ?
H18A C18 H18B 108.1 . . ?
N2 C19 H19A 109.5 . . ?
N2 C19 H19B 109.5 . . ?
H19A C19 H19B 109.5 . . ?
N2 C19 H19C 109.5 . . ?
H19A C19 H19C 109.5 . . ?
H19B C19 H19C 109.5 . . ?
N2 C20 C21 111.9(6) . . ?
N2 C20 H20A 109.2 . . ?
C21 C20 H20A 109.2 . . ?
N2 C20 H20B 109.2 . . ?
C21 C20 H20B 109.2 . . ?
H20A C20 H20B 107.9 . . ?
N1 C21 C20 112.1(7) . . ?
N1 C21 H21A 109.2 . . ?
C20 C21 H21A 109.2 . . ?
N1 C21 H21B 109.2 . . ?
C20 C21 H21B 109.2 . . ?
H21A C21 H21B 107.9 . . ?
N1 C22 H22A 109.5 . . ?
N1 C22 H22B 109.5 . . ?
H22A C22 H22B 109.5 . . ?
N1 C22 H22C 109.5 . . ?
H22A C22 H22C 109.5 . . ?
H22B C22 H22C 109.5 . . ?
N1 C23 H23A 109.5 . . ?
N1 C23 H23B 109.5 . . ?
H23A C23 H23B 109.5 . . ?
N1 C23 H23C 109.5 . . ?
H23A C23 H23C 109.5 . . ?
H23B C23 H23C 109.5 . . ?

loop_
_geom_bond_atom_site_label_1
_geom_bond_atom_site_label_2
_geom_bond_distance
_geom_bond_site_symmetry_2
_geom_bond_publ_flag
P1 C1 1.704(7) . ?
P1 C9 1.828(8) . ?
P1 C3 1.829(8) . ?
P1 Se1 2.1320(18) . ?
O1 C2 1.225(8) . ?
O1 Li1 2.066(13) . ?
O1 Li1 2.095(14) 2_656 ?
N1 C22 1.451(12) . ?
N1 C23 1.452(12) . ?
N1 C21 1.488(11) . ?
N1 Li1 2.218(14) . ?
C1 C2 1.229(10) . ?
Li1 N3 2.169(13) . ?
N2 C18 1.469(10) . ?
N2 C20 1.476(10) . ?
N2 C19 1.477(8) . ?
N3 C16 1.438(13) . ?
N3 C15 1.457(14) . ?
N3 C17 1.498(12) . ?
C3 C8 1.396(11) . ?
C3 C4 1.396(12) . ?
C4 C5 1.356(13) . ?
C4 H4 0.9500 . ?
C5 C6 1.402(15) . ?
C5 H5 0.9500 . ?
C6 C7 1.367(16) . ?
C6 H6 0.9500 . ?
C7 C8 1.373(13) . ?
C7 H7 0.9500 . ?
C8 H8 0.9500 . ?
C9 C14 1.388(10) . ?
C9 C10 1.403(11) . ?
C10 C11 1.373(11) . ?
C10 H10 0.9500 . ?
C11 C12 1.396(12) . ?
C11 H11 0.9500 . ?
C12 C13 1.385(13) . ?
C12 H12 0.9500 . ?
C13 C14 1.386(12) . ?
C13 H13 0.9500 . ?
C14 H14 0.9500 . ?
C15 H15A 0.9800 . ?
C15 H15B 0.9800 . ?
C15 H15C 0.9800 . ?
C16 H16A 0.9800 . ?
C16 H16B 0.9800 . ?
C16 H16C 0.9800 . ?
C17 C18 1.477(13) . ?
C17 H17A 0.9900 . ?
C17 H17B 0.9900 . ?
C18 H18A 0.9900 . ?
C18 H18B 0.9900 . ?
C19 H19A 0.9800 . ?
C19 H19B 0.9800 . ?
C19 H19C 0.9800 . ?
C20 C21 1.512(13) . ?
C20 H20A 0.9900 . ?
C20 H20B 0.9900 . ?
C21 H21A 0.9900 . ?
C21 H21B 0.9900 . ?
C22 H22A 0.9800 . ?
C22 H22B 0.9800 . ?
C22 H22C 0.9800 . ?
C23 H23A 0.9800 . ?
C23 H23B 0.9800 . ?
C23 H23C 0.9800 . ?

loop_
_geom_torsion_atom_site_label_1
_geom_torsion_atom_site_label_2
_geom_torsion_atom_site_label_3
_geom_torsion_atom_site_label_4
_geom_torsion
_geom_torsion_site_symmetry_1
_geom_torsion_site_symmetry_2
_geom_torsion_site_symmetry_3
_geom_torsion_site_symmetry_4
_geom_torsion_publ_flag
C9 P1 C1 C2 -171.2(13) . . . . ?
C3 P1 C1 C2 78.4(13) . . . . ?
Se1 P1 C1 C2 -46.5(14) . . . . ?
C1 P1 C3 C8 -148.0(7) . . . . ?
C9 P1 C3 C8 99.8(7) . . . . ?
Se1 P1 C3 C8 -19.2(7) . . . . ?
C1 P1 C3 C4 31.6(8) . . . . ?
C9 P1 C3 C4 -80.6(7) . . . . ?
Se1 P1 C3 C4 160.5(6) . . . . ?
C8 C3 C4 C5 3.1(13) . . . . ?
P1 C3 C4 C5 -176.6(6) . . . . ?
C3 C4 C5 C6 -2.2(13) . . . . ?
C4 C5 C6 C7 -1.2(14) . . . . ?
C5 C6 C7 C8 3.8(15) . . . . ?
C6 C7 C8 C3 -2.9(14) . . . . ?
C4 C3 C8 C7 -0.5(13) . . . . ?
P1 C3 C8 C7 179.1(7) . . . . ?
C1 P1 C9 C14 177.8(6) . . . . ?
C3 P1 C9 C14 -70.2(7) . . . . ?
Se1 P1 C9 C14 48.9(7) . . . . ?
C1 P1 C9 C10 -3.8(7) . . . . ?
C3 P1 C9 C10 108.3(7) . . . . ?
Se1 P1 C9 C10 -132.6(6) . . . . ?
C14 C9 C10 C11 0.5(12) . . . . ?
P1 C9 C10 C11 -178.0(7) . . . . ?
C9 C10 C11 C12 1.6(13) . . . . ?
C10 C11 C12 C13 -2.5(14) . . . . ?
C11 C12 C13 C14 1.1(13) . . . . ?
C12 C13 C14 C9 1.0(12) . . . . ?
C10 C9 C14 C13 -1.8(12) . . . . ?
P1 C9 C14 C13 176.7(6) . . . . ?
C16 N3 C17 C18 -73.2(10) . . . . ?
C15 N3 C17 C18 166.9(8) . . . . ?
Li1 N3 C17 C18 54.8(9) . . . . ?
C20 N2 C18 C17 145.3(7) . . . . ?
C19 N2 C18 C17 -92.6(9) . . . . ?
Li1 N2 C18 C17 28.4(9) . . . . ?
N3 C17 C18 N2 -60.3(10) . . . . ?
C18 N2 C20 C21 -143.6(7) . . . . ?
C19 N2 C20 C21 92.9(7) . . . . ?
Li1 N2 C20 C21 -27.9(8) . . . . ?
C22 N1 C21 C20 70.9(9) . . . . ?
C23 N1 C21 C20 -171.0(7) . . . . ?
Li1 N1 C21 C20 -49.3(8) . . . . ?
N2 C20 C21 N1 55.2(9) . . . . ?

loop_
_exptl_oxdiff_crystal_face_indexfrac_h
_exptl_oxdiff_crystal_face_indexfrac_k
_exptl_oxdiff_crystal_face_indexfrac_l
_exptl_oxdiff_crystal_face_x
_exptl_oxdiff_crystal_face_y
_exptl_oxdiff_crystal_face_z
-0.0014 -0.9993 -0.0000 -0.0019 0.1476 -0.0703
-3.3762 1.9731 -6.1724 -0.9411 -0.2796 0.1901
0.2312 1.8978 -6.7743 -0.9035 -0.1685 0.3941
-2.4221 -4.4165 -4.5208 -0.6987 0.6626 -0.2698
4.4274 -4.4480 3.9426 0.6700 0.7066 -0.2275
-1.7615 -2.6389 6.5451 0.8206 0.2431 -0.5171
9.9363 -0.5992 4.3183 0.9098 0.2704 0.3148
-11.2539 -1.1655 5.9055 0.4239 -0.2030 -0.8827
-11.9665 2.6678 4.5656 0.2267 -0.7663 -0.6012
-2.9059 5.6367 2.7177 0.2818 -0.9484 0.1453
-11.6747 -3.5803 3.3722 0.0633 0.1830 -0.9811
-13.2955 1.6854 -1.6117 -0.6531 -0.5577 -0.5123
-13.9683 2.6244 1.3808 -0.2695 -0.7602 -0.5911
6.1569 -0.1052 5.8447 0.9921 0.0786 0.0974
-6.1087 0.1151 -5.8592 -0.9925 -0.0786 -0.0936
3.2197 2.8091 5.7832 0.8925 -0.4248 0.1519
-14.1478 1.5098 3.8155 0.0513 -0.6382 -0.7682
0.3208 6.1014 0.3616 0.0710 -0.8991 0.4319
14.6751 0.2791 -3.8229 -0.0315 0.3872 0.9214
